data_7113342
loop_
_publ_author_name
'Jutzi, Peter'
'Mix, Andreas'
'Neumann, Beate'
'Rummel, Britta'
'Stammler, Hans-Georg'

_publ_section_title
;
 Novel pi-complexes of divalent silicon: mixed substituted neutral
 sandwich compounds and the half-sandwich cation (iPr5C5)Si+.
;
_journal_issue 33
_journal_name_full 'Chemical communications (Cambridge, England)'
_journal_page_first 3519
_journal_page_last 3521
_journal_paper_doi 10.1039/b607236d
_journal_year 2006
_chemical_formula_moiety 'C20 H35 Si, C16 Al F36 O4'
_chemical_formula_sum 'C36 H35 Al F36 O4 Si'
_chemical_formula_weight 1270.71
_chemical_name_systematic
;
?
;
_space_group_IT_number 2
_symmetry_cell_setting triclinic
_symmetry_space_group_name_Hall '-P 1'
_symmetry_space_group_name_H-M 'P -1'
_atom_sites_solution_hydrogens geom
_atom_sites_solution_primary direct
_atom_sites_solution_secondary difmap
_audit_creation_method SHELXL-97
_cell_angle_alpha 92.105(18)
_cell_angle_beta 90.523(11)
_cell_angle_gamma 102.87(2)
_cell_formula_units_Z 2
_cell_length_a 10.2390(14)
_cell_length_b 15.481(5)
_cell_length_c 15.9790(17)
_cell_measurement_reflns_used 22
_cell_measurement_temperature 100(2)
_cell_measurement_theta_max 18.25
_cell_measurement_theta_min 5.87
_cell_volume 2467.1(9)
_computing_cell_refinement 'Dirax/lsq (Duisenberg & Schreurs, 1989-2000)'
_computing_data_collection KappaCCD
_computing_data_reduction 'EVALCCD (Duisenberg,1998,Thesis.Utrecht University.'
_computing_molecular_graphics 'SHELXTL-PLUS (1990)'
_computing_publication_material 'SHELXL-97 (Sheldrick, 1997)'
_computing_structure_refinement 'SHELXL-97 (Sheldrick, 1997)'
_computing_structure_solution 'SHELXS-97 (Sheldrick, 1990)'
_diffrn_ambient_temperature 100(2)
_diffrn_measured_fraction_theta_full 0.968
_diffrn_measured_fraction_theta_max 0.968
_diffrn_measurement_device_type KappaCCD
_diffrn_measurement_method CCD
_diffrn_radiation_monochromator graphite
_diffrn_radiation_source 'fine-focus sealed tube'
_diffrn_radiation_type MoK\a
_diffrn_radiation_wavelength 0.71073
_diffrn_reflns_av_R_equivalents 0.0000
_diffrn_reflns_av_sigmaI/netI 0.1926
_diffrn_reflns_limit_h_max 13
_diffrn_reflns_limit_h_min -13
_diffrn_reflns_limit_k_max 20
_diffrn_reflns_limit_k_min -20
_diffrn_reflns_limit_l_max 20
_diffrn_reflns_limit_l_min 0
_diffrn_reflns_number 10994
_diffrn_reflns_theta_full 27.50
_diffrn_reflns_theta_max 27.50
_diffrn_reflns_theta_min 2.18
_exptl_absorpt_coefficient_mu 0.240
_exptl_absorpt_correction_T_max 0.9764
_exptl_absorpt_correction_T_min 0.9315
_exptl_absorpt_correction_type none
_exptl_crystal_colour colourless
_exptl_crystal_density_diffrn 1.711
_exptl_crystal_density_method 'not measured'
_exptl_crystal_description fragment
_exptl_crystal_F_000 1268
_exptl_crystal_size_max 0.30
_exptl_crystal_size_mid 0.20
_exptl_crystal_size_min 0.10
_refine_diff_density_max 0.610
_refine_diff_density_min -0.566
_refine_diff_density_rms 0.100
_refine_ls_extinction_method none
_refine_ls_goodness_of_fit_ref 1.011
_refine_ls_hydrogen_treatment constr
_refine_ls_matrix_type full
_refine_ls_number_parameters 814
_refine_ls_number_reflns 10994
_refine_ls_number_restraints 2
_refine_ls_restrained_S_all 1.014
_refine_ls_R_factor_all 0.2204
_refine_ls_R_factor_gt 0.1006
_refine_ls_shift/su_max 0.000
_refine_ls_shift/su_mean 0.000
_refine_ls_structure_factor_coef Fsqd
_refine_ls_weighting_details 'calc w=1/[\s^2^(Fo^2^)+(0.1120P)^2^+6.6639P] where P=(Fo^2^+2Fc^2^)/3'
_refine_ls_weighting_scheme calc
_refine_ls_wR_factor_gt 0.2243
_refine_ls_wR_factor_ref 0.2790
_reflns_number_gt 4746
_reflns_number_total 10994
_reflns_threshold_expression >2sigma(I)
_cod_data_source_file b607236d.txt
_cod_data_source_block compound8
_cod_depositor_comments
;
The following automatic conversions were performed:

'_symmetry_cell_setting' value 'Triclinic' changed to 'triclinic'
according to
/usr/data/users/saulius/automatic-downloads/retrospective/RSC/lib/dictionaries/cif_core.dic
dictionary named 'cif_core.dic' version 2.4.2 from 2011-04-26.

Automatic conversion script
Id: cif_fix_values 2281 2013-09-26 08:29:07Z andrius 
;
_cod_database_code 7113342

loop_
_symmetry_equiv_pos_as_xyz
'x, y, z'
'-x, -y, -z'

loop_
_atom_site_label
_atom_site_type_symbol
_atom_site_fract_x
_atom_site_fract_y
_atom_site_fract_z
_atom_site_U_iso_or_equiv
_atom_site_adp_type
_atom_site_occupancy
_atom_site_symmetry_multiplicity
_atom_site_calc_flag
_atom_site_refinement_flags
_atom_site_disorder_assembly
_atom_site_disorder_group
Al1 Al 0.01627(18) 0.31323(12) 0.25216(11) 0.0220(4) Uani 1 1 d . . .
Si1 Si -0.23656(18) 0.26001(12) -0.23269(12) 0.0329(5) Uani 1 1 d . I .
O1 O 0.1035(4) 0.3051(3) 0.3442(2) 0.0274(10) Uani 1 1 d . . .
O2 O -0.0504(4) 0.4063(3) 0.2481(2) 0.0253(9) Uani 1 1 d . . .
O3 O 0.1269(4) 0.3168(3) 0.1697(2) 0.0291(10) Uani 1 1 d . . .
O4 O -0.1179(4) 0.2210(3) 0.2458(3) 0.0313(10) Uani 1 1 d . . .
F1 F 0.0861(4) 0.3147(3) 0.5092(2) 0.0490(11) Uani 1 1 d . . .
F2 F 0.2999(4) 0.3378(3) 0.5322(2) 0.0585(13) Uani 1 1 d . . .
F3 F 0.1898(4) 0.2106(3) 0.4801(2) 0.0498(11) Uani 1 1 d . . .
F4 F 0.3969(4) 0.4624(3) 0.4156(3) 0.0607(13) Uani 1 1 d . . .
F5 F 0.1937(5) 0.4723(3) 0.4424(2) 0.0516(11) Uani 1 1 d . . .
F6 F 0.2577(4) 0.4666(3) 0.3144(2) 0.0451(11) Uani 1 1 d . . .
F7 F 0.2793(4) 0.2051(3) 0.3191(3) 0.0524(11) Uani 1 1 d . . .
F8 F 0.4342(4) 0.2883(3) 0.3985(3) 0.0593(13) Uani 1 1 d . . .
F9 F 0.3821(4) 0.3336(3) 0.2783(2) 0.0472(11) Uani 1 1 d . . .
F10A F -0.2937(10) 0.3443(5) 0.1768(6) 0.039(4) Uani 0.54(2) 1 d P . .
F10B F -0.3422(10) 0.3303(8) 0.2413(14) 0.079(7) Uani 0.46(2) 1 d P . .
F11A F -0.2273(9) 0.4817(9) 0.1388(5) 0.046(4) Uani 0.54(2) 1 d P . .
F11B F -0.2463(13) 0.4070(15) 0.1368(9) 0.085(9) Uani 0.46(2) 1 d P . .
F12 F -0.3738(4) 0.4553(3) 0.2311(3) 0.0507(11) Uani 1 1 d . . .
F13A F -0.1204(10) 0.4028(10) 0.4105(6) 0.041(3) Uani 0.532(19) 1 d P . .
F13B F -0.0850(14) 0.4688(15) 0.4191(7) 0.071(5) Uani 0.468(19) 1 d P . .
F14A F -0.2975(10) 0.3309(5) 0.3439(5) 0.035(3) Uani 0.532(19) 1 d P . .
F14B F -0.1878(19) 0.3395(9) 0.3809(9) 0.082(8) Uani 0.468(19) 1 d P . .
F15 F -0.2918(4) 0.4563(3) 0.3930(3) 0.0583(12) Uani 1 1 d . . .
F16A F 0.0277(14) 0.5730(9) 0.296(2) 0.074(10) Uani 0.43(4) 1 d P . .
F16B F -0.0135(19) 0.5680(8) 0.3519(13) 0.069(5) Uani 0.57(4) 1 d P . .
F17A F -0.102(3) 0.5693(9) 0.1862(10) 0.068(8) Uani 0.43(4) 1 d P . .
F17B F -0.0161(17) 0.5758(5) 0.2157(10) 0.061(5) Uani 0.57(4) 1 d P . .
F18 F -0.1809(5) 0.5957(3) 0.2978(3) 0.0640(13) Uani 1 1 d . . .
F19 F 0.2655(5) 0.4728(3) 0.0175(3) 0.0653(14) Uani 1 1 d . . .
F20 F 0.3772(4) 0.4346(3) 0.1223(3) 0.0589(13) Uani 1 1 d . . .
F21 F 0.2060(4) 0.4931(3) 0.1448(2) 0.0484(11) Uani 1 1 d . . .
F22 F 0.2970(5) 0.3056(4) -0.0208(3) 0.0681(14) Uani 1 1 d . . .
F23 F 0.1438(5) 0.1978(3) 0.0286(3) 0.0563(12) Uani 1 1 d . . .
F24 F 0.3236(4) 0.2562(3) 0.1019(2) 0.0512(11) Uani 1 1 d . . .
F25 F -0.0117(5) 0.4194(3) 0.0529(2) 0.0529(12) Uani 1 1 d . . .
F26 F -0.0687(4) 0.2759(3) 0.0554(2) 0.0510(11) Uani 1 1 d . . .
F27 F 0.0521(5) 0.3385(3) -0.0460(2) 0.0623(14) Uani 1 1 d . . .
F28 F -0.1577(5) 0.1719(3) 0.4049(3) 0.0678(14) Uani 1 1 d . . .
F29 F -0.2165(5) 0.0307(3) 0.3708(4) 0.0830(18) Uani 1 1 d . . .
F30 F -0.0116(5) 0.1018(3) 0.3595(4) 0.0840(18) Uani 1 1 d . . .
F31 F -0.3824(4) 0.1427(3) 0.3076(3) 0.0573(12) Uani 1 1 d . . .
F32 F -0.3746(4) 0.0234(3) 0.2356(3) 0.0557(12) Uani 1 1 d . . .
F33 F -0.3531(5) 0.1480(3) 0.1739(3) 0.0640(14) Uani 1 1 d . . .
F34A F 0.0401(7) 0.1085(5) 0.2097(7) 0.031(3) Uiso 0.51(2) 1 d PD . .
F34B F 0.0166(10) 0.1088(6) 0.1705(9) 0.053(3) Uiso 0.49(2) 1 d PD . .
F35 F -0.1509(6) 0.0770(4) 0.1195(4) 0.088(2) Uani 1 1 d . . .
F36A F -0.1398(11) -0.0110(6) 0.1959(9) 0.055(3) Uiso 0.51(2) 1 d PD . .
F36B F -0.1100(9) -0.0072(5) 0.2328(7) 0.036(3) Uiso 0.49(2) 1 d PD . .
C1 C -0.4459(7) 0.2066(4) -0.2457(5) 0.0402(18) Uani 1 1 d . . .
C2 C -0.3940(8) 0.1702(5) -0.1750(4) 0.0405(18) Uani 1 1 d . I .
C3 C -0.2992(8) 0.1222(5) -0.2039(4) 0.0410(19) Uani 1 1 d . . .
C4 C -0.2888(7) 0.1298(5) -0.2917(5) 0.0396(18) Uani 1 1 d . I .
C5 C -0.3809(8) 0.1810(5) -0.3181(4) 0.0388(18) Uani 1 1 d . I .
C7 C -0.6918(7) 0.2116(4) -0.2541(4) 0.0379(17) Uani 1 1 d . . .
H7A H -0.7133 0.1494 -0.2387 0.057 Uiso 0.50 1 calc PR A 1
H7B H -0.6860 0.2147 -0.3152 0.057 Uiso 0.50 1 calc PR A 1
H7C H -0.7621 0.2407 -0.2343 0.057 Uiso 0.50 1 calc PR A 1
H7D H -0.7276 0.2538 -0.2867 0.057 Uiso 0.50 1 calc PR A 1
H7E H -0.7550 0.1885 -0.2103 0.057 Uiso 0.50 1 calc PR A 1
H7F H -0.6788 0.1625 -0.2912 0.057 Uiso 0.50 1 calc PR A 1
C8 C -0.5140(7) 0.3576(4) -0.2334(5) 0.0398(17) Uani 1 1 d . . .
H8A H -0.4282 0.3842 -0.2052 0.060 Uiso 0.50 1 calc PR B 1
H8B H -0.5825 0.3884 -0.2138 0.060 Uiso 0.50 1 calc PR B 1
H8C H -0.5043 0.3632 -0.2941 0.060 Uiso 0.50 1 calc PR B 1
H8D H -0.5818 0.3730 -0.2702 0.060 Uiso 0.50 1 calc PR B 1
H8E H -0.4275 0.3688 -0.2616 0.060 Uiso 0.50 1 calc PR B 1
H8F H -0.5057 0.3940 -0.1813 0.060 Uiso 0.50 1 calc PR B 1
C10 C -0.5463(9) 0.1130(6) -0.0557(5) 0.058(2) Uani 1 1 d . . .
H10A H -0.5592 0.0553 -0.0857 0.088 Uiso 0.50 1 calc PR C 1
H10B H -0.6136 0.1442 -0.0753 0.088 Uiso 0.50 1 calc PR C 1
H10C H -0.5561 0.1043 0.0045 0.088 Uiso 0.50 1 calc PR C 1
H10D H -0.5934 0.1473 -0.0186 0.088 Uiso 0.50 1 calc PR C 1
H10E H -0.5390 0.0583 -0.0290 0.088 Uiso 0.50 1 calc PR C 1
H10F H -0.5965 0.0982 -0.1088 0.088 Uiso 0.50 1 calc PR C 1
C11 C -0.3661(9) 0.2591(7) -0.0339(5) 0.066(3) Uani 1 1 d . . .
H11A H -0.2758 0.2911 -0.0481 0.100 Uiso 0.50 1 calc PR D 1
H11B H -0.3719 0.2535 0.0269 0.100 Uiso 0.50 1 calc PR D 1
H11C H -0.4317 0.2919 -0.0530 0.100 Uiso 0.50 1 calc PR D 1
H11D H -0.4438 0.2666 -0.0014 0.100 Uiso 0.50 1 calc PR D 1
H11E H -0.3477 0.3041 -0.0764 0.100 Uiso 0.50 1 calc PR D 1
H11F H -0.2879 0.2658 0.0035 0.100 Uiso 0.50 1 calc PR D 1
C13 C -0.0897(8) 0.1172(6) -0.1161(4) 0.052(2) Uani 1 1 d . . .
H13A H -0.0413 0.1703 -0.1435 0.078 Uiso 0.50 1 calc PR E 1
H13B H -0.0277 0.0792 -0.1038 0.078 Uiso 0.50 1 calc PR E 1
H13C H -0.1277 0.1348 -0.0638 0.078 Uiso 0.50 1 calc PR E 1
H13D H -0.0899 0.0859 -0.0639 0.078 Uiso 0.50 1 calc PR E 1
H13E H -0.1034 0.1770 -0.1036 0.078 Uiso 0.50 1 calc PR E 1
H13F H -0.0035 0.1214 -0.1436 0.078 Uiso 0.50 1 calc PR E 1
C14 C -0.2856(8) -0.0195(5) -0.1383(5) 0.053(2) Uani 1 1 d . . .
H14A H -0.3536 -0.0469 -0.1806 0.079 Uiso 0.50 1 calc PR F 1
H14B H -0.3298 -0.0059 -0.0868 0.079 Uiso 0.50 1 calc PR F 1
H14C H -0.2281 -0.0606 -0.1263 0.079 Uiso 0.50 1 calc PR F 1
H14D H -0.2541 -0.0287 -0.0819 0.079 Uiso 0.50 1 calc PR F 1
H14E H -0.2779 -0.0697 -0.1757 0.079 Uiso 0.50 1 calc PR F 1
H14F H -0.3796 -0.0151 -0.1362 0.079 Uiso 0.50 1 calc PR F 1
C16 C -0.2591(8) 0.0013(5) -0.3860(4) 0.0439(19) Uani 1 1 d . . .
H16A H -0.2095 -0.0167 -0.4332 0.066 Uiso 0.50 1 calc PR G 1
H16B H -0.3554 -0.0157 -0.3987 0.066 Uiso 0.50 1 calc PR G 1
H16C H -0.2392 -0.0280 -0.3356 0.066 Uiso 0.50 1 calc PR G 1
H16D H -0.3266 -0.0236 -0.3451 0.066 Uiso 0.50 1 calc PR G 1
H16E H -0.1806 -0.0246 -0.3796 0.066 Uiso 0.50 1 calc PR G 1
H16F H -0.2968 -0.0123 -0.4428 0.066 Uiso 0.50 1 calc PR G 1
C17 C -0.0670(7) 0.1367(5) -0.3650(4) 0.0410(18) Uani 1 1 d . . .
H17A H -0.0258 0.1149 -0.4142 0.062 Uiso 0.50 1 calc PR H 1
H17B H -0.0324 0.1154 -0.3141 0.062 Uiso 0.50 1 calc PR H 1
H17C H -0.0452 0.2017 -0.3629 0.062 Uiso 0.50 1 calc PR H 1
H17D H -0.0432 0.1731 -0.3133 0.062 Uiso 0.50 1 calc PR H 1
H17E H -0.0365 0.1726 -0.4133 0.062 Uiso 0.50 1 calc PR H 1
H17F H -0.0237 0.0863 -0.3646 0.062 Uiso 0.50 1 calc PR H 1
C6A C -0.5559(12) 0.2591(8) -0.2134(9) 0.024(3) Uani 0.50 1 d P I 1
H6AA H -0.5628 0.2544 -0.1512 0.029 Uiso 0.50 1 calc PR I 1
C9A C -0.3939(18) 0.1729(11) -0.0740(9) 0.042(4) Uani 0.50 1 d P I 1
H9A H -0.3264 0.1403 -0.0538 0.051 Uiso 0.50 1 calc PR I 1
C12A C -0.1983(16) 0.0683(9) -0.1720(10) 0.034(3) Uani 0.50 1 d P I 1
H12A H -0.1536 0.0502 -0.2230 0.041 Uiso 0.50 1 calc PR I 1
C15A C -0.2166(15) 0.1033(10) -0.3708(9) 0.035(3) Uani 0.50 1 d P I 1
H15A H -0.2497 0.1312 -0.4198 0.042 Uiso 0.50 1 calc PR I 1
C18A C -0.4406(17) 0.2184(10) -0.3987(8) 0.035(3) Uani 0.50 1 d P I 1
H18A H -0.5116 0.2493 -0.3792 0.042 Uiso 0.50 1 calc PR I 1
C6B C -0.5505(13) 0.2632(8) -0.2738(10) 0.025(3) Uani 0.50 1 d P I 2
H6BA H -0.5450 0.2685 -0.3360 0.030 Uiso 0.50 1 calc PR I 2
C9B C -0.4727(17) 0.1932(10) -0.0934(9) 0.037(3) Uani 0.50 1 d P I 2
H9B H -0.5398 0.2267 -0.1123 0.045 Uiso 0.50 1 calc PR I 2
C12B C -0.2486(16) 0.0740(11) -0.1267(10) 0.042(4) Uani 0.50 1 d P I 2
H12B H -0.2935 0.0908 -0.0752 0.050 Uiso 0.50 1 calc PR I 2
C15B C -0.1843(14) 0.0758(9) -0.3256(10) 0.033(3) Uani 0.50 1 d P I 2
H15B H -0.1498 0.0480 -0.2771 0.040 Uiso 0.50 1 calc PR I 2
C18B C -0.3671(17) 0.1924(11) -0.4154(9) 0.040(4) Uani 0.50 1 d P I 2
H18B H -0.2955 0.1626 -0.4356 0.048 Uiso 0.50 1 calc PR I 2
C19 C -0.3313(8) 0.2868(5) -0.4393(5) 0.052(2) Uani 1 1 d . . .
H19A H -0.3686 0.3091 -0.4887 0.078 Uiso 0.50 1 calc PR I 1
H19B H -0.2580 0.2591 -0.4563 0.078 Uiso 0.50 1 calc PR I 1
H19C H -0.2972 0.3362 -0.3991 0.078 Uiso 0.50 1 calc PR I 1
H19D H -0.2472 0.2938 -0.4073 0.078 Uiso 0.50 1 calc PR I 1
H19E H -0.3578 0.3438 -0.4397 0.078 Uiso 0.50 1 calc PR I 1
H19F H -0.3187 0.2667 -0.4969 0.078 Uiso 0.50 1 calc PR I 1
C20 C -0.5076(8) 0.1397(5) -0.4554(4) 0.0449(19) Uani 1 1 d . . .
H20A H -0.5425 0.1610 -0.5061 0.067 Uiso 0.50 1 calc PR I 1
H20B H -0.5815 0.1025 -0.4258 0.067 Uiso 0.50 1 calc PR I 1
H20C H -0.4419 0.1047 -0.4708 0.067 Uiso 0.50 1 calc PR I 1
H20D H -0.5015 0.0845 -0.4290 0.067 Uiso 0.50 1 calc PR I 1
H20E H -0.4624 0.1430 -0.5094 0.067 Uiso 0.50 1 calc PR I 1
H20F H -0.6020 0.1408 -0.4643 0.067 Uiso 0.50 1 calc PR I 1
C21 C 0.2219(7) 0.3323(4) 0.3875(4) 0.0305(15) Uani 1 1 d . . .
C22 C 0.1997(8) 0.2980(5) 0.4786(4) 0.0414(18) Uani 1 1 d . . .
C23 C 0.2698(7) 0.4343(5) 0.3903(4) 0.0383(18) Uani 1 1 d . . .
C24 C 0.3309(7) 0.2884(6) 0.3452(5) 0.0421(18) Uani 1 1 d . . .
C25 C -0.1500(6) 0.4466(4) 0.2731(4) 0.0278(14) Uani 1 1 d . . .
C26 C -0.2706(8) 0.4234(6) 0.2101(6) 0.055(2) Uani 1 1 d . . .
C27 C -0.2049(9) 0.4165(6) 0.3618(5) 0.053(2) Uani 1 1 d . . .
C28 C -0.0934(8) 0.5478(5) 0.2755(6) 0.050(2) Uani 1 1 d . . .
C29 C 0.1614(7) 0.3431(4) 0.0905(4) 0.0295(15) Uani 1 1 d . . .
C30 C 0.2543(8) 0.4369(5) 0.0931(4) 0.0424(19) Uani 1 1 d . . .
C31 C 0.2308(8) 0.2750(6) 0.0497(5) 0.048(2) Uani 1 1 d . . .
C32 C 0.0309(8) 0.3458(6) 0.0378(4) 0.048(2) Uani 1 1 d . . .
C33 C -0.1662(6) 0.1336(4) 0.2580(5) 0.0343(16) Uani 1 1 d . . .
C34 C -0.1371(8) 0.1091(5) 0.3504(6) 0.055(2) Uani 1 1 d . . .
C35 C -0.3219(7) 0.1116(5) 0.2431(5) 0.0400(18) Uani 1 1 d . . .
C36 C -0.1024(9) 0.0759(6) 0.1982(7) 0.067(3) Uani 1 1 d D . .

loop_
_atom_site_aniso_label
_atom_site_aniso_U_11
_atom_site_aniso_U_22
_atom_site_aniso_U_33
_atom_site_aniso_U_23
_atom_site_aniso_U_13
_atom_site_aniso_U_12
Al1 0.0195(10) 0.0215(10) 0.0248(10) 0.0030(7) 0.0028(7) 0.0035(7)
Si1 0.0244(10) 0.0257(10) 0.0447(12) -0.0026(8) -0.0004(8) -0.0016(8)
O1 0.026(2) 0.035(3) 0.021(2) 0.0059(18) 0.0015(18) 0.0043(19)
O2 0.023(2) 0.024(2) 0.030(2) 0.0052(17) 0.0071(18) 0.0083(18)
O3 0.033(3) 0.035(3) 0.021(2) 0.0044(18) 0.0045(18) 0.008(2)
O4 0.032(3) 0.019(2) 0.041(3) 0.0042(18) 0.002(2) 0.0011(19)
F1 0.050(3) 0.073(3) 0.029(2) 0.013(2) 0.0146(19) 0.022(2)
F2 0.051(3) 0.094(4) 0.031(2) 0.009(2) -0.012(2) 0.019(3)
F3 0.059(3) 0.055(3) 0.043(2) 0.029(2) 0.010(2) 0.024(2)
F4 0.048(3) 0.060(3) 0.061(3) 0.009(2) -0.025(2) -0.016(2)
F5 0.069(3) 0.040(3) 0.044(2) -0.0070(19) -0.007(2) 0.010(2)
F6 0.049(3) 0.034(2) 0.045(2) 0.0163(18) -0.0099(19) -0.0077(19)
F7 0.049(3) 0.049(3) 0.064(3) 0.004(2) 0.018(2) 0.019(2)
F8 0.036(3) 0.100(4) 0.052(3) 0.028(2) 0.002(2) 0.032(2)
F9 0.026(2) 0.076(3) 0.038(2) 0.024(2) 0.0101(17) 0.003(2)
F10A 0.044(7) 0.024(5) 0.048(7) -0.006(4) -0.015(5) 0.006(4)
F10B 0.020(6) 0.055(8) 0.16(2) -0.010(8) 0.008(7) 0.002(5)
F11A 0.062(6) 0.058(8) 0.026(5) 0.019(4) 0.000(4) 0.026(5)
F11B 0.061(9) 0.13(3) 0.070(10) -0.056(12) -0.037(7) 0.049(11)
F12 0.033(2) 0.054(3) 0.068(3) -0.007(2) -0.007(2) 0.019(2)
F13A 0.038(6) 0.065(10) 0.032(5) 0.000(5) 0.003(4) 0.035(6)
F13B 0.065(8) 0.122(16) 0.037(6) -0.014(8) -0.005(5) 0.043(10)
F14A 0.033(6) 0.035(5) 0.041(5) 0.016(3) 0.023(4) 0.010(4)
F14B 0.12(2) 0.061(9) 0.086(11) 0.052(8) 0.068(13) 0.056(10)
F15 0.044(3) 0.085(4) 0.053(3) -0.002(2) 0.014(2) 0.028(3)
F16A 0.028(8) 0.036(7) 0.16(3) -0.019(10) 0.000(11) 0.004(5)
F16B 0.042(9) 0.065(7) 0.097(11) -0.044(7) -0.036(8) 0.015(6)
F17A 0.090(19) 0.063(8) 0.058(9) 0.024(6) 0.001(9) 0.026(8)
F17B 0.050(10) 0.032(5) 0.094(10) 0.036(5) 0.002(9) -0.009(4)
F18 0.050(3) 0.026(2) 0.117(4) -0.007(2) 0.001(3) 0.012(2)
F19 0.086(4) 0.066(3) 0.041(2) 0.029(2) 0.021(2) 0.005(3)
F20 0.035(3) 0.074(3) 0.055(3) 0.015(2) 0.001(2) -0.017(2)
F21 0.064(3) 0.034(2) 0.040(2) 0.0060(18) 0.002(2) -0.005(2)
F22 0.076(4) 0.100(4) 0.037(2) 0.007(2) 0.030(2) 0.039(3)
F23 0.073(3) 0.050(3) 0.049(3) -0.020(2) -0.011(2) 0.024(3)
F24 0.049(3) 0.070(3) 0.044(2) -0.002(2) 0.009(2) 0.034(2)
F25 0.070(3) 0.058(3) 0.040(2) 0.004(2) -0.007(2) 0.033(3)
F26 0.043(3) 0.058(3) 0.047(3) 0.001(2) -0.012(2) 0.001(2)
F27 0.078(4) 0.088(4) 0.023(2) 0.004(2) -0.004(2) 0.022(3)
F28 0.081(4) 0.061(3) 0.051(3) 0.015(2) 0.000(3) -0.009(3)
F29 0.064(3) 0.058(3) 0.114(4) 0.052(3) -0.008(3) -0.021(3)
F30 0.046(3) 0.050(3) 0.155(5) 0.047(3) -0.023(3) 0.003(2)
F31 0.033(2) 0.040(3) 0.095(4) -0.005(2) 0.027(2) 0.002(2)
F32 0.038(3) 0.031(2) 0.087(3) -0.007(2) 0.009(2) -0.0135(19)
F33 0.055(3) 0.051(3) 0.076(3) 0.008(2) -0.024(3) -0.010(2)
F35 0.099(5) 0.058(3) 0.088(4) -0.025(3) 0.052(3) -0.019(3)
C1 0.025(4) 0.017(3) 0.079(6) 0.000(3) -0.001(4) 0.005(3)
C2 0.059(5) 0.027(4) 0.028(4) -0.006(3) 0.012(3) -0.005(4)
C3 0.051(5) 0.028(4) 0.040(4) 0.002(3) -0.022(4) 0.001(3)
C4 0.031(4) 0.030(4) 0.052(5) -0.013(3) 0.010(3) -0.003(3)
C5 0.049(5) 0.033(4) 0.025(4) 0.011(3) -0.015(3) -0.011(3)
C7 0.026(4) 0.029(4) 0.057(5) 0.006(3) 0.004(3) 0.003(3)
C8 0.034(4) 0.029(4) 0.057(5) 0.001(3) 0.000(3) 0.010(3)
C10 0.080(6) 0.064(6) 0.045(5) 0.023(4) 0.039(4) 0.040(5)
C11 0.050(5) 0.116(8) 0.040(5) -0.026(5) -0.013(4) 0.037(5)
C13 0.045(5) 0.088(7) 0.036(4) -0.002(4) -0.005(4) 0.042(5)
C14 0.052(5) 0.060(6) 0.062(5) 0.038(4) 0.029(4) 0.042(4)
C16 0.051(5) 0.055(5) 0.028(4) -0.006(3) -0.002(3) 0.020(4)
C17 0.035(4) 0.051(5) 0.043(4) 0.017(3) 0.018(3) 0.019(4)
C6A 0.019(7) 0.021(7) 0.035(8) 0.001(6) 0.003(6) 0.009(5)
C9A 0.054(11) 0.054(11) 0.027(8) 0.001(7) 0.007(7) 0.031(9)
C12A 0.039(9) 0.037(8) 0.030(8) 0.006(7) -0.012(7) 0.015(7)
C15A 0.045(10) 0.037(9) 0.028(8) 0.009(7) 0.013(7) 0.020(7)
C18A 0.042(10) 0.051(10) 0.012(7) 0.019(6) -0.006(6) 0.010(8)
C6B 0.029(7) 0.014(6) 0.037(8) 0.000(6) 0.003(7) 0.012(5)
C9B 0.048(10) 0.033(8) 0.033(8) -0.010(6) 0.018(7) 0.013(7)
C12B 0.042(10) 0.059(11) 0.033(9) -0.001(8) 0.012(7) 0.031(8)
C15B 0.026(8) 0.028(8) 0.042(9) 0.001(7) 0.008(7) 0.000(6)
C18B 0.032(9) 0.048(10) 0.040(9) 0.020(7) -0.003(7) 0.005(8)
C19 0.062(6) 0.056(5) 0.042(4) 0.025(4) 0.005(4) 0.018(4)
C20 0.054(5) 0.057(5) 0.025(4) 0.005(3) -0.014(3) 0.015(4)
C21 0.035(4) 0.033(4) 0.023(3) 0.007(3) 0.001(3) 0.004(3)
C22 0.047(5) 0.051(5) 0.027(4) 0.018(3) 0.005(3) 0.011(4)
C23 0.040(4) 0.036(4) 0.036(4) 0.005(3) -0.014(3) 0.000(3)
C24 0.026(4) 0.060(5) 0.042(4) 0.012(4) 0.001(3) 0.014(4)
C25 0.024(4) 0.024(3) 0.037(4) 0.002(3) 0.001(3) 0.008(3)
C26 0.035(5) 0.048(6) 0.082(7) -0.024(5) -0.008(4) 0.014(4)
C27 0.058(6) 0.060(6) 0.053(5) 0.014(4) 0.021(4) 0.034(5)
C28 0.030(5) 0.031(4) 0.091(7) -0.002(4) 0.005(5) 0.011(4)
C29 0.035(4) 0.032(4) 0.018(3) 0.001(3) -0.001(3) 0.000(3)
C30 0.056(5) 0.040(5) 0.029(4) 0.005(3) 0.007(4) 0.006(4)
C31 0.048(5) 0.070(6) 0.034(4) 0.008(4) 0.008(4) 0.024(4)
C32 0.053(5) 0.066(6) 0.028(4) 0.004(4) -0.002(4) 0.018(5)
C33 0.020(4) 0.013(3) 0.070(5) 0.003(3) 0.007(3) 0.003(3)
C34 0.044(5) 0.032(5) 0.086(7) 0.031(4) 0.000(4) -0.006(4)
C35 0.028(4) 0.026(4) 0.065(5) -0.006(3) 0.003(4) 0.004(3)
C36 0.046(5) 0.033(5) 0.122(9) 0.013(5) 0.048(6) 0.007(4)

loop_
_atom_type_symbol
_atom_type_description
_atom_type_scat_dispersion_real
_atom_type_scat_dispersion_imag
_atom_type_scat_source
C C 0.0033 0.0016 'International Tables Vol C Tables 4.2.6.8 and 6.1.1.4'
H H 0.0000 0.0000 'International Tables Vol C Tables 4.2.6.8 and 6.1.1.4'
Al Al 0.0645 0.0514 'International Tables Vol C Tables 4.2.6.8 and 6.1.1.4'
F F 0.0171 0.0103 'International Tables Vol C Tables 4.2.6.8 and 6.1.1.4'
O O 0.0106 0.0060 'International Tables Vol C Tables 4.2.6.8 and 6.1.1.4'
Si Si 0.0817 0.0704 'International Tables Vol C Tables 4.2.6.8 and 6.1.1.4'

loop_
_geom_angle_atom_site_label_1
_geom_angle_atom_site_label_2
_geom_angle_atom_site_label_3
_geom_angle
O2 Al1 O1 114.8(2)
O2 Al1 O3 107.4(2)
O1 Al1 O3 107.8(2)
O2 Al1 O4 107.1(2)
O1 Al1 O4 106.4(2)
O3 Al1 O4 113.4(2)
C2 Si1 C1 39.4(3)
C2 Si1 C5 65.4(3)
C1 Si1 C5 39.1(3)
C2 Si1 C4 65.1(3)
C1 Si1 C4 65.6(3)
C5 Si1 C4 39.0(3)
C2 Si1 C3 38.7(3)
C1 Si1 C3 65.3(3)
C5 Si1 C3 64.8(2)
C4 Si1 C3 38.4(3)
C21 O1 Al1 145.7(4)
C25 O2 Al1 146.7(4)
C29 O3 Al1 148.1(4)
C33 O4 Al1 149.0(4)
F10B F10A F11B 138.3(12)
F10B F10A C26 79.6(9)
F11B F10A C26 59.2(8)
F10A F10B C26 53.9(8)
F10A F10B F14A 139.9(10)
C26 F10B F14A 105.5(8)
F11B F11A C26 53.9(8)
F11B F11A F17A 134.6(10)
C26 F11A F17A 102.6(7)
F11A F11B F10A 141.6(14)
F11A F11B C26 78.2(10)
F10A F11B C26 64.2(11)
F13B F13A F14B 155.5(14)
F13B F13A C27 89.6(12)
F14B F13A C27 66.0(9)
F13A F13B C27 50.6(8)
F14B F14A C27 56.2(7)
F14B F14A F10B 133.1(8)
C27 F14A F10B 106.0(7)
F13A F14B F14A 128.5(12)
F13A F14B C27 59.6(8)
F14A F14B C27 70.6(9)
F16B F16A C28 79.6(14)
F16B F16A F17B 136.1(17)
C28 F16A F17B 58.2(10)
F16A F16B C28 58.1(11)
F17B F17A C28 58.1(10)
F17B F17A F11A 137.7(13)
C28 F17A F11A 106.0(11)
F17A F17B C28 81.4(12)
F17A F17B F16A 137.3(16)
C28 F17B F16A 56.6(8)
F34B F34A C36 64.4(10)
F34A F34B C36 88.0(13)
F36B F36A C36 84.1(12)
F36A F36B C36 68.3(11)
C2 C1 C5 107.4(6)
C2 C1 C6B 143.6(9)
C5 C1 C6B 109.0(8)
C2 C1 C6A 108.3(8)
C5 C1 C6A 144.3(8)
C6B C1 C6A 35.3(6)
C2 C1 Si1 70.3(4)
C5 C1 Si1 71.1(4)
C6B C1 Si1 123.4(6)
C6A C1 Si1 122.7(6)
C1 C2 C3 108.2(6)
C1 C2 C9B 108.1(9)
C3 C2 C9B 143.5(9)
C1 C2 C9A 142.1(9)
C3 C2 C9A 109.3(8)
C9B C2 C9A 35.4(7)
C1 C2 Si1 70.4(4)
C3 C2 Si1 71.9(4)
C9B C2 Si1 125.1(6)
C9A C2 Si1 116.9(7)
C4 C3 C2 108.4(6)
C4 C3 C12A 109.7(9)
C2 C3 C12A 141.8(9)
C4 C3 C12B 142.4(9)
C2 C3 C12B 109.1(8)
C12A C3 C12B 33.2(7)
C4 C3 Si1 70.5(4)
C2 C3 Si1 69.4(4)
C12A C3 Si1 121.9(7)
C12B C3 Si1 127.0(7)
C3 C4 C5 107.9(6)
C3 C4 C15A 144.2(9)
C5 C4 C15A 107.9(8)
C3 C4 C15B 109.3(9)
C5 C4 C15B 142.8(9)
C15A C4 C15B 34.9(6)
C3 C4 Si1 71.1(4)
C5 C4 Si1 70.2(4)
C15A C4 Si1 122.5(7)
C15B C4 Si1 124.8(6)
C4 C5 C1 108.1(6)
C4 C5 C18B 108.4(9)
C1 C5 C18B 143.4(9)
C4 C5 C18A 143.5(9)
C1 C5 C18A 108.4(9)
C18B C5 C18A 35.3(7)
C4 C5 Si1 70.8(4)
C1 C5 Si1 69.9(4)
C18B C5 Si1 120.6(7)
C18A C5 Si1 124.1(6)
C6B C7 C6A 36.8(6)
C6B C7 H7A 124.0
C6B C7 H7B 72.7
C6B C7 H7C 122.6
C6B C7 H7D 88.5
C6B C7 H7E 146.3
C6B C7 H7F 89.7
C6A C8 C6B 36.8(6)
C6B C8 H8A 124.7
C6B C8 H8B 122.0
C6B C8 H8C 72.7
C6B C8 H8D 88.0
C6B C8 H8E 90.3
C6B C8 H8F 146.2
C9B C10 C9A 35.9(7)
C9B C10 H10A 120.8
C9B C10 H10B 73.7
C9B C10 H10C 125.4
C9B C10 H10D 91.6
C9B C10 H10E 145.2
C9B C10 H10F 87.7
C9A C11 C9B 37.3(7)
C9B C11 H11A 127.6
C9B C11 H11B 119.2
C9B C11 H11C 72.4
C9B C11 H11D 85.5
C9B C11 H11E 92.4
C9B C11 H11F 146.3
C12A C13 C12B 33.6(7)
C12B C13 H13A 125.4
C12B C13 H13B 119.7
C12B C13 H13C 76.0
C12B C13 H13D 88.6
C12B C13 H13E 93.5
C12B C13 H13F 142.9
C12B C14 C12A 34.8(7)
C12B C14 H14A 120.3
C12B C14 H14B 74.7
C12B C14 H14C 125.4
C12B C14 H14D 92.5
C12B C14 H14E 144.1
C12B C14 H14F 88.1
C15B C16 C15A 35.6(7)
C15B C16 H16A 117.8
C15B C16 H16B 128.2
C15B C16 H16C 74.3
C15B C16 H16D 94.3
C15B C16 H16E 85.6
C15B C16 H16F 144.4
C15B C17 C15A 36.5(7)
C15B C17 H17A 118.8
C15B C17 H17B 73.3
C15B C17 H17C 127.6
C15B C17 H17D 93.1
C15B C17 H17E 145.5
C15B C17 H17F 85.8
C8 C6A C7 113.3(9)
C8 C6A C1 110.6(9)
C7 C6A C1 107.2(8)
C8 C6A H6AA 108.5
C7 C6A H6AA 108.5
C1 C6A H6AA 108.5
C11 C9A C2 115.8(11)
C11 C9A C10 113.7(11)
C2 C9A C10 101.2(10)
C11 C9A H9A 108.5
C2 C9A H9A 108.5
C10 C9A H9A 108.5
C13 C12A C3 116.0(10)
C13 C12A C14 116.3(10)
C3 C12A C14 106.0(10)
C13 C12A H12A 105.9
C3 C12A H12A 105.9
C14 C12A H12A 105.9
C17 C15A C16 112.8(10)
C17 C15A C4 112.6(10)
C16 C15A C4 108.7(10)
C17 C15A H15A 107.5
C16 C15A H15A 107.5
C4 C15A H15A 107.5
C20 C18A C19 115.3(10)
C20 C18A C5 107.9(10)
C19 C18A C5 110.0(10)
C20 C18A H18A 107.8
C19 C18A H18A 107.8
C5 C18A H18A 107.8
C7 C6B C8 114.0(9)
C7 C6B C1 108.4(8)
C8 C6B C1 110.8(9)
C7 C6B H6BA 107.8
C8 C6B H6BA 107.8
C1 C6B H6BA 107.8
C10 C9B C2 111.4(10)
C10 C9B C11 116.1(11)
C2 C9B C11 107.0(10)
C10 C9B H9B 107.3
C2 C9B H9B 107.3
C11 C9B H9B 107.3
C14 C12B C3 111.3(11)
C14 C12B C13 116.3(11)
C3 C12B C13 105.7(11)
C14 C12B H12B 107.7
C3 C12B H12B 107.7
C13 C12B H12B 107.7
C17 C15B C16 113.3(10)
C17 C15B C4 110.7(10)
C16 C15B C4 108.0(9)
C17 C15B H15B 108.2
C16 C15B H15B 108.2
C4 C15B H15B 108.2
C19 C18B C5 113.5(12)
C19 C18B C20 112.7(10)
C5 C18B C20 105.3(10)
C19 C18B H18B 108.4
C5 C18B H18B 108.4
C20 C18B H18B 108.4
C18B C19 C18A 37.3(7)
C18B C19 H19A 123.7
C18B C19 H19B 72.2
C18B C19 H19C 123.1
C18B C19 H19D 88.6
C18B C19 H19E 146.7
C18B C19 H19F 89.1
C18A C20 C18B 35.9(7)
C18B C20 H20A 119.5
C18B C20 H20B 126.6
C18B C20 H20C 73.8
C18B C20 H20D 92.7
C18B C20 H20E 86.8
C18B C20 H20F 145.0
O1 C21 C23 111.5(5)
O1 C21 C24 109.2(5)
C23 C21 C24 110.0(6)
O1 C21 C22 107.7(5)
C23 C21 C22 110.2(5)
C24 C21 C22 108.2(5)
F3 C22 F1 107.6(6)
F3 C22 F2 107.8(6)
F1 C22 F2 107.0(6)
F3 C22 C21 111.6(6)
F1 C22 C21 110.2(5)
F2 C22 C21 112.4(6)
F4 C23 F6 107.6(6)
F4 C23 F5 107.6(5)
F6 C23 F5 106.4(6)
F4 C23 C21 113.3(6)
F6 C23 C21 110.9(5)
F5 C23 C21 110.8(6)
F7 C24 F8 108.2(6)
F7 C24 F9 107.7(6)
F8 C24 F9 107.2(6)
F7 C24 C21 111.5(6)
F8 C24 C21 111.6(6)
F9 C24 C21 110.5(6)
O2 C25 C28 108.0(5)
O2 C25 C26 110.5(5)
C28 C25 C26 108.8(6)
O2 C25 C27 112.2(5)
C28 C25 C27 110.0(6)
C26 C25 C27 107.2(6)
F11B C26 F10A 56.6(11)
F11B C26 F12 122.3(10)
F10A C26 F12 117.5(8)
F11B C26 F11A 47.9(10)
F10A C26 F11A 104.2(10)
F12 C26 F11A 97.2(7)
F11B C26 F10B 102.9(12)
F10A C26 F10B 46.5(7)
F12 C26 F10B 90.4(7)
F11A C26 F10B 148.7(10)
F11B C26 C25 117.3(9)
F10A C26 C25 115.2(7)
F12 C26 C25 115.0(7)
F11A C26 C25 104.2(7)
F10B C26 C25 99.9(8)
F13A C27 F15 116.0(8)
F13A C27 F14B 54.4(9)
F15 C27 F14B 126.4(9)
F13A C27 F14A 106.5(9)
F15 C27 F14A 96.6(7)
F14B C27 F14A 53.2(10)
F13A C27 C25 114.5(8)
F15 C27 C25 116.2(6)
F14B C27 C25 113.9(8)
F14A C27 C25 103.9(6)
F13A C27 F13B 39.8(7)
F15 C27 F13B 95.1(7)
F14B C27 F13B 94.3(12)
F14A C27 F13B 145.5(9)
C25 C27 F13B 99.7(8)
F16A C28 F17B 65.2(12)
F16A C28 F18 120.7(12)
F17B C28 F18 116.9(9)
F16A C28 F16B 42.3(10)
F17B C28 F16B 106.7(10)
F18 C28 F16B 95.0(9)
F16A C28 F17A 105.4(14)
F17B C28 F17A 40.5(8)
F18 C28 F17A 92.4(10)
F16B C28 F17A 144.5(11)
F16A C28 C25 115.7(9)
F17B C28 C25 114.9(8)
F18 C28 C25 114.5(6)
F16B C28 C25 105.8(8)
F17A C28 C25 102.5(9)
O3 C29 C31 107.7(5)
O3 C29 C30 110.8(5)
C31 C29 C30 111.0(6)
O3 C29 C32 109.7(5)
C31 C29 C32 109.3(5)
C30 C29 C32 108.3(6)
F19 C30 F20 109.1(6)
F19 C30 F21 106.5(6)
F20 C30 F21 107.2(6)
F19 C30 C29 112.2(6)
F20 C30 C29 110.7(6)
F21 C30 C29 111.0(6)
F23 C31 F24 107.3(6)
F23 C31 F22 107.9(6)
F24 C31 F22 106.2(6)
F23 C31 C29 112.2(6)
F24 C31 C29 110.9(6)
F22 C31 C29 112.0(6)
F25 C32 F26 108.4(7)
F25 C32 F27 108.2(6)
F26 C32 F27 106.2(6)
F25 C32 C29 112.7(6)
F26 C32 C29 109.9(6)
F27 C32 C29 111.2(6)
O4 C33 C36 111.2(6)
O4 C33 C35 108.6(5)
C36 C33 C35 109.7(6)
O4 C33 C34 111.5(5)
C36 C33 C34 107.7(7)
C35 C33 C34 108.2(6)
F30 C34 F28 108.1(7)
F30 C34 F29 107.1(6)
F28 C34 F29 108.5(7)
F30 C34 C33 110.9(7)
F28 C34 C33 110.3(6)
F29 C34 C33 111.7(7)
F33 C35 F31 108.5(6)
F33 C35 F32 107.9(6)
F31 C35 F32 106.7(6)
F33 C35 C33 110.6(6)
F31 C35 C33 110.5(6)
F32 C35 C33 112.5(6)
F34B C36 F36A 116.1(9)
F34B C36 F35 88.4(10)
F36A C36 F35 90.0(10)
F34B C36 F36B 111.7(8)
F36A C36 F36B 27.7(5)
F35 C36 F36B 117.6(9)
F34B C36 F34A 27.6(5)
F36A C36 F34A 113.5(8)
F35 C36 F34A 116.0(8)
F36B C36 F34A 96.9(8)
F34B C36 C33 118.4(8)
F36A C36 C33 121.6(8)
F35 C36 C33 110.5(7)
F36B C36 C33 109.3(8)
F34A C36 C33 105.2(8)

loop_
_geom_bond_atom_site_label_1
_geom_bond_atom_site_label_2
_geom_bond_distance
Al1 O2 1.730(4)
Al1 O1 1.737(4)
Al1 O3 1.739(4)
Al1 O4 1.746(4)
Si1 C2 2.122(7)
Si1 C1 2.124(7)
Si1 C5 2.139(6)
Si1 C4 2.147(7)
Si1 C3 2.155(7)
O1 C21 1.364(7)
O2 C25 1.364(7)
O3 C29 1.370(7)
O4 C33 1.355(7)
F1 C22 1.339(8)
F2 C22 1.352(8)
F3 C22 1.335(8)
F4 C23 1.331(8)
F5 C23 1.352(9)
F6 C23 1.344(7)
F7 C24 1.330(9)
F8 C24 1.353(8)
F9 C24 1.347(8)
F10A F10B 1.155(18)
F10A F11B 1.19(2)
F10A C26 1.287(11)
F10B C26 1.566(17)
F10B F14A 1.70(2)
F11A F11B 1.128(18)
F11A C26 1.488(13)
F11A F17A 1.79(3)
F11B C26 1.228(14)
F12 C26 1.304(9)
F13A F13B 1.010(17)
F13A F14B 1.149(17)
F13A C27 1.218(11)
F13B C27 1.576(18)
F14A F14B 1.243(18)
F14A C27 1.464(12)
F14B C27 1.290(13)
F15 C27 1.284(9)
F16A F16B 0.991(18)
F16A C28 1.250(15)
F16A F17B 1.36(2)
F16B C28 1.448(14)
F17A F17B 0.975(18)
F17A C28 1.483(18)
F17B C28 1.273(12)
F18 C28 1.327(9)
F19 C30 1.344(7)
F20 C30 1.346(9)
F21 C30 1.353(8)
F22 C31 1.365(8)
F23 C31 1.351(9)
F24 C31 1.346(8)
F25 C32 1.322(9)
F26 C32 1.351(9)
F27 C32 1.363(8)
F28 C34 1.334(10)
F29 C34 1.355(8)
F30 C34 1.322(9)
F31 C35 1.336(8)
F32 C35 1.353(8)
F33 C35 1.327(8)
F34A F34B 0.668(11)
F34A C36 1.441(12)
F34B C36 1.301(11)
F35 C36 1.351(11)
F36A F36B 0.656(10)
F36A C36 1.313(11)
F36B C36 1.406(11)
C1 C2 1.431(10)
C1 C5 1.426(10)
C1 C6B 1.599(14)
C1 C6A 1.608(14)
C2 C3 1.419(11)
C2 C9B 1.609(14)
C2 C9A 1.612(15)
C3 C4 1.415(10)
C3 C12A 1.559(15)
C3 C12B 1.604(17)
C4 C5 1.430(10)
C4 C15A 1.557(15)
C4 C15B 1.585(16)
C5 C18B 1.575(16)
C5 C18A 1.602(13)
C7 C6B 1.530(15)
C7 C6A 1.547(14)
C7 H7A 0.9800
C7 H7B 0.9800
C7 H7C 0.9800
C7 H7D 0.9800
C7 H7E 0.9800
C7 H7F 0.9800
C8 C6A 1.537(14)
C8 C6B 1.541(14)
C8 H8A 0.9800
C8 H8B 0.9800
C8 H8C 0.9800
C8 H8D 0.9800
C8 H8E 0.9800
C8 H8F 0.9800
C10 C9B 1.455(16)
C10 C9A 1.663(19)
C10 H10A 0.9800
C10 H10B 0.9800
C10 H10C 0.9800
C10 H10D 0.9800
C10 H10E 0.9800
C10 H10F 0.9800
C11 C9A 1.427(17)
C11 C9B 1.596(17)
C11 H11A 0.9800
C11 H11B 0.9800
C11 H11C 0.9800
C11 H11D 0.9800
C11 H11E 0.9800
C11 H11F 0.9800
C13 C12A 1.471(15)
C13 C12B 1.620(18)
C13 H13A 0.9800
C13 H13B 0.9800
C13 H13C 0.9800
C13 H13D 0.9800
C13 H13E 0.9800
C13 H13F 0.9800
C14 C12B 1.417(18)
C14 C12A 1.568(16)
C14 H14A 0.9800
C14 H14B 0.9800
C14 H14C 0.9800
C14 H14D 0.9800
C14 H14E 0.9800
C14 H14F 0.9800
C16 C15B 1.535(15)
C16 C15A 1.550(16)
C16 H16A 0.9800
C16 H16B 0.9800
C16 H16C 0.9800
C16 H16D 0.9800
C16 H16E 0.9800
C16 H16F 0.9800
C17 C15B 1.511(15)
C17 C15A 1.504(17)
C17 H17A 0.9800
C17 H17B 0.9800
C17 H17C 0.9800
C17 H17D 0.9800
C17 H17E 0.9800
C17 H17F 0.9800
C6A H6AA 1.0000
C9A H9A 1.0000
C12A H12A 1.0000
C15A H15A 1.0000
C18A C20 1.521(16)
C18A C19 1.526(16)
C18A H18A 1.0000
C6B H6BA 1.0000
C9B H9B 1.0000
C12B H12B 1.0000
C15B H15B 1.0000
C18B C19 1.490(17)
C18B C20 1.602(17)
C18B H18B 1.0000
C19 H19A 0.9800
C19 H19B 0.9800
C19 H19C 0.9800
C19 H19D 0.9800
C19 H19E 0.9800
C19 H19F 0.9800
C20 H20A 0.9800
C20 H20B 0.9800
C20 H20C 0.9800
C20 H20D 0.9800
C20 H20E 0.9800
C20 H20F 0.9800
C21 C23 1.544(9)
C21 C24 1.575(10)
C21 C22 1.569(9)
C25 C28 1.543(10)
C25 C26 1.556(10)
C25 C27 1.577(10)
C29 C31 1.528(10)
C29 C30 1.547(10)
C29 C32 1.582(10)
C33 C36 1.531(11)
C33 C35 1.568(9)
C33 C34 1.580(11)
